data_7150793
loop_
_publ_author_name
'Tran, Tuan P.'
'Patel, Nandini'
'Samas, Brian'
'Schwarz, Jacob B.'

_publ_section_title
;
 Robust preparation of novel imidazo[5,1-b][1,3,4]oxadiazoles
;
_journal_issue 24
_journal_name_full 'Organic &amp; Biomolecular Chemistry'
_journal_page_first 5063
_journal_page_last 5066
_journal_paper_doi 10.1039/b916188k
_journal_volume 7
_journal_year 2009
_chemical_formula_sum 'C14 H12 N4 O3'
_chemical_formula_weight 284.28
_chemical_name_systematic
;
?
;
_space_group_IT_number 2
_symmetry_cell_setting triclinic
_symmetry_space_group_name_Hall '-P 1'
_symmetry_space_group_name_H-M 'P -1'
_atom_sites_solution_hydrogens geom
_atom_sites_solution_primary direct
_atom_sites_solution_secondary difmap
_audit_creation_method SHELXL-97
_cell_angle_alpha 104.930(2)
_cell_angle_beta 92.086(2)
_cell_angle_gamma 98.384(2)
_cell_formula_units_Z 2
_cell_length_a 7.0096(2)
_cell_length_b 7.1705(3)
_cell_length_c 13.7650(5)
_cell_measurement_reflns_used 1539
_cell_measurement_temperature 298(2)
_cell_measurement_theta_max 58.93
_cell_measurement_theta_min 3.33
_cell_volume 659.38(4)
_computing_cell_refinement 'Bruker SMART'
_computing_data_collection 'Bruker SMART'
_computing_data_reduction 'Bruker SAINT'
_computing_molecular_graphics 'Bruker SHELXTL'
_computing_publication_material 'Bruker SHELXTL'
_computing_structure_refinement 'SHELXL-97 (Sheldrick, 1997)'
_computing_structure_solution 'SHELXS-97 (Sheldrick, 1990)'
_diffrn_ambient_temperature 298(2)
_diffrn_measured_fraction_theta_full 0.796
_diffrn_measured_fraction_theta_max 0.796
_diffrn_measurement_device_type 'CCD area detector'
_diffrn_measurement_method 'phi and omega scans'
_diffrn_radiation_monochromator graphite
_diffrn_radiation_source 'fine-focus sealed tube'
_diffrn_radiation_type CuK\a
_diffrn_radiation_wavelength 1.54178
_diffrn_reflns_av_R_equivalents 0.0140
_diffrn_reflns_av_sigmaI/netI 0.0212
_diffrn_reflns_limit_h_max 6
_diffrn_reflns_limit_h_min -7
_diffrn_reflns_limit_k_max 7
_diffrn_reflns_limit_k_min -7
_diffrn_reflns_limit_l_max 14
_diffrn_reflns_limit_l_min -15
_diffrn_reflns_number 2224
_diffrn_reflns_theta_full 59.21
_diffrn_reflns_theta_max 59.21
_diffrn_reflns_theta_min 3.33
_exptl_absorpt_coefficient_mu 0.871
_exptl_absorpt_correction_T_max 0.949
_exptl_absorpt_correction_T_min 0.864
_exptl_absorpt_correction_type empirical
_exptl_absorpt_process_details SADABS
_exptl_crystal_density_diffrn 1.432
_exptl_crystal_density_method 'not measured'
_exptl_crystal_F_000 296
_exptl_crystal_size_max 0.18
_exptl_crystal_size_mid 0.14
_exptl_crystal_size_min 0.06
_refine_diff_density_max 0.139
_refine_diff_density_min -0.133
_refine_diff_density_rms 0.034
_refine_ls_extinction_coef 0.0069(17)
_refine_ls_extinction_expression Fc^*^=kFc[1+0.001xFc^2^\l^3^/sin(2\q)]^-1/4^
_refine_ls_extinction_method SHELXL
_refine_ls_goodness_of_fit_ref 1.606
_refine_ls_hydrogen_treatment constr
_refine_ls_matrix_type full
_refine_ls_number_parameters 191
_refine_ls_number_reflns 1519
_refine_ls_number_restraints 0
_refine_ls_restrained_S_all 1.606
_refine_ls_R_factor_all 0.0480
_refine_ls_R_factor_gt 0.0422
_refine_ls_shift/su_max 0.000
_refine_ls_shift/su_mean 0.000
_refine_ls_structure_factor_coef Fsqd
_refine_ls_weighting_details 'calc w=1/[\s^2^(Fo^2^)+(0.0615P)^2^+0.0000P] where P=(Fo^2^+2Fc^2^)/3'
_refine_ls_weighting_scheme calc
_refine_ls_wR_factor_gt 0.1275
_refine_ls_wR_factor_ref 0.1337
_reflns_number_gt 1316
_reflns_number_total 1519
_reflns_threshold_expression >2sigma(I)
_cod_data_source_file b916188k.txt
_cod_data_source_block i802
_cod_depositor_comments
;
The following automatic conversions were performed:
'_symmetry_cell_setting' value 'Triclinic' changed to 'triclinic'
according to '/home/saulius/struct/CIF-dictionaries/cif_core.dic'
dictionary named 'cif_core.dic' version 2.4.1 from 2010-06-29.

Automatic conversion script
Id: cif_fix_enum 1527 2010-12-29 10:47:43Z saulius 
;
_cod_original_sg_symbol_H-M P-1
_cod_database_code 7150793

loop_
_symmetry_equiv_pos_as_xyz
'x, y, z'
'-x, -y, -z'

loop_
_atom_site_label
_atom_site_type_symbol
_atom_site_fract_x
_atom_site_fract_y
_atom_site_fract_z
_atom_site_U_iso_or_equiv
_atom_site_adp_type
_atom_site_occupancy
_atom_site_symmetry_multiplicity
_atom_site_calc_flag
_atom_site_refinement_flags
_atom_site_disorder_assembly
_atom_site_disorder_group
C1 C 0.0730(3) 0.0520(3) 0.31812(16) 0.0567(6) Uani 1 1 d . . .
C2 C 0.1807(3) 0.1696(3) 0.40326(16) 0.0580(6) Uani 1 1 d . . .
H2 H 0.3151 0.1912 0.4059 0.070 Uiso 1 1 calc R . .
C3 C 0.0842(3) 0.2547(3) 0.48467(16) 0.0539(6) Uani 1 1 d . . .
H3 H 0.1547 0.3360 0.5424 0.065 Uiso 1 1 calc R . .
C4 C -0.1159(3) 0.2210(3) 0.48181(15) 0.0499(6) Uani 1 1 d . . .
C5 C -0.2206(3) 0.0976(3) 0.39480(16) 0.0600(6) Uani 1 1 d . . .
H5 H -0.3549 0.0730 0.3923 0.072 Uiso 1 1 calc R . .
C6 C -0.1273(3) 0.0127(3) 0.31319(16) 0.0626(6) Uani 1 1 d . . .
H6 H -0.1970 -0.0699 0.2555 0.075 Uiso 1 1 calc R . .
C7 C -0.2203(3) 0.3100(3) 0.56616(16) 0.0532(6) Uani 1 1 d . . .
C8 C -0.4510(4) 0.4136(4) 0.65951(19) 0.0772(8) Uani 1 1 d . . .
H8 H -0.5725 0.4374 0.6794 0.093 Uiso 1 1 calc R . .
C9 C -0.2827(3) 0.4737(4) 0.71699(17) 0.0621(6) Uani 1 1 d . . .
C10 C -0.0063(3) 0.5615(3) 0.80423(16) 0.0605(6) Uani 1 1 d . . .
C11 C 0.1251(4) 0.6517(4) 0.89533(17) 0.0797(8) Uani 1 1 d . . .
H11 H 0.0490 0.6919 0.9532 0.096 Uiso 1 1 calc R . .
C12 C 0.2856(5) 0.8156(5) 0.8954(2) 0.1187(12) Uani 1 1 d . . .
H12A H 0.2578 0.9442 0.9290 0.142 Uiso 1 1 calc R . .
H12B H 0.3301 0.8126 0.8292 0.142 Uiso 1 1 calc R . .
C13 C 0.4144(4) 0.7350(4) 0.9594(2) 0.0908(9) Uani 1 1 d . . .
H13A H 0.5441 0.7305 0.9376 0.109 Uiso 1 1 calc R . .
H13B H 0.4170 0.7951 1.0312 0.109 Uiso 1 1 calc R . .
C14 C 0.2785(4) 0.5436(5) 0.9232(2) 0.1016(10) Uani 1 1 d . . .
H14A H 0.2454 0.4807 0.9762 0.122 Uiso 1 1 calc R . .
H14B H 0.3207 0.4529 0.8659 0.122 Uiso 1 1 calc R . .
N1 N 0.1730(4) -0.0376(3) 0.23065(15) 0.0734(6) Uani 1 1 d . . .
N2 N -0.1391(2) 0.4129(2) 0.66069(12) 0.0508(5) Uani 1 1 d . . .
N3 N -0.4099(3) 0.3104(3) 0.56593(15) 0.0702(6) Uani 1 1 d . . .
N4 N 0.0389(2) 0.4695(3) 0.71666(13) 0.0563(5) Uani 1 1 d . . .
O1 O 0.0761(3) -0.1328(3) 0.15407(14) 0.1089(8) Uani 1 1 d . . .
O2 O 0.3489(3) -0.0152(3) 0.23765(15) 0.1107(8) Uani 1 1 d . . .
O3 O -0.1995(2) 0.5744(2) 0.81126(11) 0.0669(5) Uani 1 1 d . . .

loop_
_atom_site_aniso_label
_atom_site_aniso_U_11
_atom_site_aniso_U_22
_atom_site_aniso_U_33
_atom_site_aniso_U_23
_atom_site_aniso_U_13
_atom_site_aniso_U_12
C1 0.0679(16) 0.0537(14) 0.0497(13) 0.0135(10) 0.0073(11) 0.0132(11)
C2 0.0521(15) 0.0644(15) 0.0577(13) 0.0178(11) 0.0019(11) 0.0082(10)
C3 0.0555(15) 0.0536(13) 0.0484(12) 0.0093(10) -0.0050(10) 0.0050(9)
C4 0.0541(14) 0.0470(12) 0.0490(12) 0.0151(10) -0.0030(10) 0.0068(9)
C5 0.0531(14) 0.0644(15) 0.0558(13) 0.0075(11) -0.0031(10) 0.0052(10)
C6 0.0712(17) 0.0575(15) 0.0517(13) 0.0065(11) -0.0062(11) 0.0031(11)
C7 0.0499(15) 0.0537(13) 0.0520(13) 0.0099(10) -0.0037(10) 0.0049(9)
C8 0.0480(16) 0.106(2) 0.0669(16) 0.0029(14) 0.0016(12) 0.0140(13)
C9 0.0550(15) 0.0736(15) 0.0524(13) 0.0067(11) 0.0055(11) 0.0113(11)
C10 0.0512(15) 0.0725(16) 0.0532(14) 0.0090(12) 0.0044(10) 0.0089(10)
C11 0.0586(17) 0.114(2) 0.0513(14) -0.0040(13) 0.0022(12) 0.0118(14)
C12 0.120(3) 0.090(2) 0.127(3) 0.026(2) -0.059(2) -0.0228(18)
C13 0.0665(19) 0.122(3) 0.0694(17) 0.0069(16) -0.0019(14) 0.0047(16)
C14 0.104(2) 0.109(2) 0.0858(19) 0.0289(17) -0.0359(17) 0.0010(18)
N1 0.0871(17) 0.0727(14) 0.0582(13) 0.0124(11) 0.0150(12) 0.0116(12)
N2 0.0449(11) 0.0558(11) 0.0485(10) 0.0093(8) -0.0002(8) 0.0071(8)
N3 0.0511(14) 0.0870(15) 0.0631(12) 0.0050(11) -0.0019(9) 0.0088(10)
N4 0.0480(11) 0.0654(12) 0.0492(10) 0.0061(8) -0.0031(8) 0.0071(8)
O1 0.1168(18) 0.1245(18) 0.0588(11) -0.0139(11) 0.0131(11) 0.0015(13)
O2 0.0848(17) 0.148(2) 0.0868(15) 0.0006(13) 0.0246(12) 0.0288(13)
O3 0.0552(11) 0.0831(12) 0.0542(10) 0.0032(8) 0.0055(7) 0.0114(8)

loop_
_atom_type_symbol
_atom_type_description
_atom_type_scat_dispersion_real
_atom_type_scat_dispersion_imag
_atom_type_scat_source
C C 0.0181 0.0091 'International Tables Vol C Tables 4.2.6.8 and 6.1.1.4'
H H 0.0000 0.0000 'International Tables Vol C Tables 4.2.6.8 and 6.1.1.4'
N N 0.0311 0.0180 'International Tables Vol C Tables 4.2.6.8 and 6.1.1.4'
O O 0.0492 0.0322 'International Tables Vol C Tables 4.2.6.8 and 6.1.1.4'

loop_
_geom_angle_atom_site_label_1
_geom_angle_atom_site_label_2
_geom_angle_atom_site_label_3
_geom_angle
_geom_angle_site_symmetry_1
_geom_angle_site_symmetry_3
_geom_angle_publ_flag
C2 C1 C6 122.0(2) . . ?
C2 C1 N1 119.1(2) . . ?
C6 C1 N1 118.9(2) . . ?
C1 C2 C3 118.4(2) . . ?
C2 C3 C4 121.2(2) . . ?
C3 C4 C5 118.9(2) . . ?
C3 C4 C7 122.1(2) . . ?
C5 C4 C7 119.0(2) . . ?
C6 C5 C4 120.7(2) . . ?
C5 C6 C1 118.8(2) . . ?
N3 C7 N2 107.6(2) . . ?
N3 C7 C4 126.6(2) . . ?
N2 C7 C4 125.8(2) . . ?
C9 C8 N3 107.2(2) . . ?
C8 C9 N2 108.6(2) . . ?
C8 C9 O3 144.3(2) . . ?
N2 C9 O3 107.09(18) . . ?
N4 C10 O3 115.20(19) . . ?
N4 C10 C11 127.2(2) . . ?
O3 C10 C11 117.6(2) . . ?
C10 C11 C12 119.9(2) . . ?
C10 C11 C14 119.7(2) . . ?
C12 C11 C14 87.2(2) . . ?
C11 C12 C13 89.4(2) . . ?
C14 C13 C12 87.0(2) . . ?
C13 C14 C11 89.4(2) . . ?
O1 N1 O2 122.7(2) . . ?
O1 N1 C1 118.4(2) . . ?
O2 N1 C1 118.9(2) . . ?
C9 N2 C7 107.83(18) . . ?
C9 N2 N4 111.15(17) . . ?
C7 N2 N4 141.00(18) . . ?
C7 N3 C8 108.75(19) . . ?
C10 N4 N2 102.76(17) . . ?
C9 O3 C10 103.78(17) . . ?

loop_
_geom_bond_atom_site_label_1
_geom_bond_atom_site_label_2
_geom_bond_distance
_geom_bond_site_symmetry_2
_geom_bond_publ_flag
C1 C2 1.377(3) . ?
C1 C6 1.387(3) . ?
C1 N1 1.466(3) . ?
C2 C3 1.382(3) . ?
C3 C4 1.385(3) . ?
C4 C5 1.399(3) . ?
C4 C7 1.452(3) . ?
C5 C6 1.370(3) . ?
C7 N3 1.329(3) . ?
C7 N2 1.375(2) . ?
C8 C9 1.346(3) . ?
C8 N3 1.374(3) . ?
C9 N2 1.347(3) . ?
C9 O3 1.373(2) . ?
C10 N4 1.291(3) . ?
C10 O3 1.376(3) . ?
C10 C11 1.471(3) . ?
C11 C12 1.504(4) . ?
C11 C14 1.507(4) . ?
C12 C13 1.510(4) . ?
C13 C14 1.507(4) . ?
N1 O1 1.217(3) . ?
N1 O2 1.217(3) . ?
N2 N4 1.391(2) . ?
